data_7040242
loop_
_publ_author_name
'W\"achtler, Erik'
'Gericke, Robert'
'Brendler, Erica'
'Gerke, Birgit'
'Langer, Thorsten'
'P\"ottgen, Rainer'
'Zhechkov, Lyuben'
'Heine, Thomas'
'Wagler, J\"org'

_publ_section_title
;
 Group 10-group 14 metal complexes [E-TM](IV): the role of the group 14
 site as an L, X and Z-type ligand.
;
_journal_issue 36
_journal_name_full 'Dalton transactions (Cambridge, England : 2003)'
_journal_page_first 14252
_journal_page_last 14264
_journal_paper_doi 10.1039/c6dt01621a
_journal_volume 45
_journal_year 2016
_chemical_formula_moiety 'C39 H32 N5 O2 P Pd S2 Sn, C H2 Cl2'
_chemical_formula_sum 'C40 H34 Cl2 N5 O2 P Pd S2 Sn'
_chemical_formula_weight 1007.80
_chemical_name_systematic
;
 ?
;
_space_group_IT_number 2
_symmetry_cell_setting triclinic
_symmetry_space_group_name_Hall '-P 1'
_symmetry_space_group_name_H-M 'P -1'
_atom_sites_solution_hydrogens geom
_atom_sites_solution_primary direct
_atom_sites_solution_secondary difmap
_audit_creation_method SHELXL-97
_audit_update_record
;
2016-08-04 deposited with the CCDC.
2016-08-08 downloaded from the CCDC.
;
_cell_angle_alpha 80.499(3)
_cell_angle_beta 73.274(2)
_cell_angle_gamma 84.786(3)
_cell_formula_units_Z 2
_cell_length_a 11.5645(4)
_cell_length_b 12.0423(4)
_cell_length_c 15.0296(4)
_cell_measurement_reflns_used 54378
_cell_measurement_temperature 150(2)
_cell_measurement_theta_max 30.23
_cell_measurement_theta_min 2.39
_cell_volume 1974.93(11)
_computing_cell_refinement 'STOE X-AREA'
_computing_data_collection 'STOE X-AREA'
_computing_data_reduction 'STOE X-RED'
_computing_molecular_graphics 'ORTEP32 (Farugia)'
_computing_publication_material 'Ciftab (Sheldrick)'
_computing_structure_refinement 'SHELXL-97 (Sheldrick, 1997)'
_computing_structure_solution 'SHELXS-97 (Sheldrick, 1997)'
_diffrn_ambient_temperature 150(2)
_diffrn_measured_fraction_theta_full 0.999
_diffrn_measured_fraction_theta_max 0.999
_diffrn_measurement_device_type 'STOE IPDS 2T'
_diffrn_measurement_method 'omega scans'
_diffrn_radiation_monochromator graphite
_diffrn_radiation_source 'fine-focus sealed tube'
_diffrn_radiation_type MoK\a
_diffrn_radiation_wavelength 0.71073
_diffrn_reflns_av_R_equivalents 0.0252
_diffrn_reflns_av_sigmaI/netI 0.0171
_diffrn_reflns_limit_h_max 16
_diffrn_reflns_limit_h_min -16
_diffrn_reflns_limit_k_max 16
_diffrn_reflns_limit_k_min -15
_diffrn_reflns_limit_l_max 21
_diffrn_reflns_limit_l_min -21
_diffrn_reflns_number 46100
_diffrn_reflns_theta_full 30.00
_diffrn_reflns_theta_max 30.00
_diffrn_reflns_theta_min 2.39
_exptl_absorpt_coefficient_mu 1.412
_exptl_absorpt_correction_T_max 0.8416
_exptl_absorpt_correction_T_min 0.7631
_exptl_absorpt_correction_type integration
_exptl_absorpt_process_details xshape
_exptl_crystal_colour yellow
_exptl_crystal_density_diffrn 1.695
_exptl_crystal_density_method 'not measured'
_exptl_crystal_description piece
_exptl_crystal_F_000 1004
_exptl_crystal_size_max 0.30
_exptl_crystal_size_mid 0.22
_exptl_crystal_size_min 0.18
_refine_diff_density_max 0.628
_refine_diff_density_min -0.857
_refine_diff_density_rms 0.070
_refine_ls_extinction_method none
_refine_ls_goodness_of_fit_ref 1.022
_refine_ls_hydrogen_treatment constr
_refine_ls_matrix_type full
_refine_ls_number_parameters 488
_refine_ls_number_reflns 11510
_refine_ls_number_restraints 0
_refine_ls_restrained_S_all 1.022
_refine_ls_R_factor_all 0.0289
_refine_ls_R_factor_gt 0.0217
_refine_ls_shift/su_max 0.004
_refine_ls_shift/su_mean 0.000
_refine_ls_structure_factor_coef Fsqd
_refine_ls_weighting_details 'calc w=1/[\s^2^(Fo^2^)+(0.0222P)^2^+1.3824P] where P=(Fo^2^+2Fc^2^)/3'
_refine_ls_weighting_scheme calc
_refine_ls_wR_factor_gt 0.0482
_refine_ls_wR_factor_ref 0.0501
_reflns_number_gt 10032
_reflns_number_total 11510
_reflns_threshold_expression >2sigma(I)
_cod_data_source_file c6dt01621a2.cif
_cod_data_source_block 11
_cod_depositor_comments 'Adding full bibliography for 7040238--7040250.cif.'
_cod_database_code 7040242

loop_
_symmetry_equiv_pos_as_xyz
'x, y, z'
'-x, -y, -z'

loop_
_atom_site_label
_atom_site_type_symbol
_atom_site_fract_x
_atom_site_fract_y
_atom_site_fract_z
_atom_site_U_iso_or_equiv
_atom_site_adp_type
_atom_site_occupancy
_atom_site_symmetry_multiplicity
_atom_site_calc_flag
_atom_site_refinement_flags
Pd1 Pd 1.039752(10) 0.285152(9) 0.224492(8) 0.01474(3) Uani 1 1 d .
Sn1 Sn 0.863545(9) 0.422051(9) 0.275078(7) 0.01465(3) Uani 1 1 d .
S1 S 1.09005(4) 0.29357(4) 0.35968(3) 0.02140(8) Uani 1 1 d .
S2 S 0.98772(4) 0.28862(4) 0.08834(3) 0.02076(8) Uani 1 1 d .
P1 P 1.19350(3) 0.14222(3) 0.18648(3) 0.01554(7) Uani 1 1 d .
O1 O 0.48454(11) 0.51614(12) 0.37708(10) 0.0302(3) Uani 1 1 d .
O2 O 0.91823(10) 0.58664(10) 0.25435(8) 0.0211(2) Uani 1 1 d .
N1 N 0.87253(11) 0.39942(11) 0.42973(9) 0.0161(2) Uani 1 1 d .
N2 N 0.81974(12) 0.45945(11) 0.13306(9) 0.0178(2) Uani 1 1 d .
N3 N 0.71151(12) 0.29732(12) 0.31984(11) 0.0222(3) Uani 1 1 d .
N4 N 0.51634(13) 0.27111(13) 0.36637(11) 0.0245(3) Uani 1 1 d .
N5 N 0.69465(12) 0.51715(11) 0.32784(9) 0.0171(2) Uani 1 1 d .
C1 C 0.97767(13) 0.35478(13) 0.44430(11) 0.0168(3) Uani 1 1 d .
C2 C 0.99964(14) 0.35260(14) 0.53192(11) 0.0197(3) Uani 1 1 d .
H2 H 1.0749 0.3228 0.5413 0.024 Uiso 1 1 calc R
C3 C 0.91235(15) 0.39353(14) 0.60397(11) 0.0210(3) Uani 1 1 d .
H3 H 0.9268 0.3926 0.6632 0.025 Uiso 1 1 calc R
C4 C 0.80230(15) 0.43636(14) 0.58888(11) 0.0215(3) Uani 1 1 d .
H4 H 0.7398 0.4634 0.6380 0.026 Uiso 1 1 calc R
C5 C 0.78638(14) 0.43857(14) 0.50170(11) 0.0189(3) Uani 1 1 d .
H5 H 0.7119 0.4688 0.4911 0.023 Uiso 1 1 calc R
C6 C 0.88587(14) 0.39871(13) 0.06658(11) 0.0178(3) Uani 1 1 d .
C7 C 0.87281(16) 0.42135(14) -0.02512(11) 0.0221(3) Uani 1 1 d .
H7 H 0.9220 0.3812 -0.0729 0.026 Uiso 1 1 calc R
C8 C 0.78820(17) 0.50220(15) -0.04482(12) 0.0255(3) Uani 1 1 d .
H8 H 0.7783 0.5177 -0.1063 0.031 Uiso 1 1 calc R
C9 C 0.71688(16) 0.56157(15) 0.02548(12) 0.0246(3) Uani 1 1 d .
H9 H 0.6560 0.6156 0.0136 0.030 Uiso 1 1 calc R
C10 C 0.73735(15) 0.53948(14) 0.11208(12) 0.0221(3) Uani 1 1 d .
H10 H 0.6920 0.5820 0.1595 0.027 Uiso 1 1 calc R
C11 C 1.18287(14) 0.06227(14) 0.09674(11) 0.0194(3) Uani 1 1 d .
C12 C 1.20847(15) 0.11722(15) 0.00420(12) 0.0236(3) Uani 1 1 d .
H12 H 1.2366 0.1916 -0.0105 0.028 Uiso 1 1 calc R
C13 C 1.19296(17) 0.06376(18) -0.06640(14) 0.0302(4) Uani 1 1 d .
H13 H 1.2121 0.1010 -0.1294 0.036 Uiso 1 1 calc R
C14 C 1.14968(17) -0.04374(18) -0.04513(15) 0.0329(4) Uani 1 1 d .
H14 H 1.1378 -0.0796 -0.0934 0.040 Uiso 1 1 calc R
C15 C 1.12373(17) -0.09894(17) 0.04599(15) 0.0324(4) Uani 1 1 d .
H15 H 1.0942 -0.1727 0.0603 0.039 Uiso 1 1 calc R
C16 C 1.14081(15) -0.04667(15) 0.11695(13) 0.0253(3) Uani 1 1 d .
H16 H 1.1238 -0.0853 0.1794 0.030 Uiso 1 1 calc R
C17 C 1.34709(13) 0.18959(13) 0.14481(11) 0.0177(3) Uani 1 1 d .
C18 C 1.44097(15) 0.12485(16) 0.09284(13) 0.0258(3) Uani 1 1 d .
H18 H 1.4242 0.0567 0.0759 0.031 Uiso 1 1 calc R
C19 C 1.55853(16) 0.1600(2) 0.06607(14) 0.0342(4) Uani 1 1 d .
H19 H 1.6222 0.1158 0.0309 0.041 Uiso 1 1 calc R
C20 C 1.58307(17) 0.2591(2) 0.09047(15) 0.0365(5) Uani 1 1 d .
H20 H 1.6639 0.2824 0.0725 0.044 Uiso 1 1 calc R
C21 C 1.49060(18) 0.32493(17) 0.14109(14) 0.0311(4) Uani 1 1 d .
H21 H 1.5079 0.3935 0.1571 0.037 Uiso 1 1 calc R
C22 C 1.37254(15) 0.29011(14) 0.16821(12) 0.0217(3) Uani 1 1 d .
H22 H 1.3090 0.3350 0.2028 0.026 Uiso 1 1 calc R
C23 C 1.19488(15) 0.03702(13) 0.28852(11) 0.0200(3) Uani 1 1 d .
C24 C 1.29956(17) 0.00074(16) 0.31449(13) 0.0277(4) Uani 1 1 d .
H24 H 1.3754 0.0278 0.2766 0.033 Uiso 1 1 calc R
C25 C 1.2934(2) -0.07559(18) 0.39631(16) 0.0386(5) Uani 1 1 d .
H25 H 1.3651 -0.0995 0.4143 0.046 Uiso 1 1 calc R
C26 C 1.1838(2) -0.11658(17) 0.45132(14) 0.0384(5) Uani 1 1 d .
H26 H 1.1802 -0.1687 0.5068 0.046 Uiso 1 1 calc R
C27 C 1.0797(2) -0.08174(16) 0.42562(14) 0.0351(4) Uani 1 1 d .
H27 H 1.0044 -0.1108 0.4628 0.042 Uiso 1 1 calc R
C28 C 1.08467(17) -0.00444(15) 0.34568(13) 0.0289(4) Uani 1 1 d .
H28 H 1.0122 0.0208 0.3294 0.035 Uiso 1 1 calc R
C29 C 0.69553(18) 0.18593(16) 0.31967(15) 0.0310(4) Uani 1 1 d .
H29 H 0.7580 0.1301 0.3024 0.037 Uiso 1 1 calc R
C30 C 0.57500(18) 0.16910(17) 0.34836(15) 0.0330(4) Uani 1 1 d .
H30 H 0.5381 0.0998 0.3548 0.040 Uiso 1 1 calc R
C31 C 0.38476(16) 0.29137(19) 0.39532(14) 0.0333(4) Uani 1 1 d .
H31A H 0.3453 0.2208 0.4011 0.050 Uiso 1 1 calc R
H31B H 0.3605 0.3476 0.3482 0.050 Uiso 1 1 calc R
H31C H 0.3605 0.3192 0.4560 0.050 Uiso 1 1 calc R
C32 C 0.60238(14) 0.34700(14) 0.34766(11) 0.0193(3) Uani 1 1 d .
C33 C 0.58645(14) 0.47022(14) 0.35305(11) 0.0194(3) Uani 1 1 d .
C34 C 0.71100(15) 0.63145(14) 0.32932(11) 0.0200(3) Uani 1 1 d .
C35 C 0.62261(18) 0.71126(16) 0.36725(13) 0.0286(4) Uani 1 1 d .
H35 H 0.5409 0.6910 0.3933 0.034 Uiso 1 1 calc R
C36 C 0.6542(2) 0.82025(17) 0.36692(16) 0.0380(5) Uani 1 1 d .
H36 H 0.5938 0.8741 0.3926 0.046 Uiso 1 1 calc R
C37 C 0.7732(2) 0.85069(17) 0.32933(16) 0.0374(5) Uani 1 1 d .
H37 H 0.7941 0.9250 0.3299 0.045 Uiso 1 1 calc R
C38 C 0.86178(19) 0.77271(15) 0.29084(14) 0.0288(4) Uani 1 1 d .
H38 H 0.9430 0.7943 0.2647 0.035 Uiso 1 1 calc R
C39 C 0.83252(15) 0.66273(13) 0.29022(11) 0.0202(3) Uani 1 1 d .
Cl1 Cl 0.48381(6) 0.18970(5) 0.83717(4) 0.04635(13) Uani 1 1 d .
Cl2 Cl 0.64478(10) 0.36113(8) 0.83736(5) 0.0834(3) Uani 1 1 d .
C40 C 0.6063(2) 0.2721(2) 0.77099(16) 0.0414(5) Uani 1 1 d .
H40A H 0.6771 0.2219 0.7467 0.050 Uiso 1 1 calc R
H40B H 0.5849 0.3180 0.7164 0.050 Uiso 1 1 calc R

loop_
_atom_site_aniso_label
_atom_site_aniso_U_11
_atom_site_aniso_U_22
_atom_site_aniso_U_33
_atom_site_aniso_U_23
_atom_site_aniso_U_13
_atom_site_aniso_U_12
Pd1 0.01089(5) 0.01673(5) 0.01746(5) -0.00532(4) -0.00427(4) 0.00114(4)
Sn1 0.01120(5) 0.01670(5) 0.01673(5) -0.00411(3) -0.00465(3) 0.00148(3)
S1 0.01512(17) 0.0303(2) 0.02109(17) -0.00976(15) -0.00778(14) 0.00686(14)
S2 0.02080(18) 0.02287(19) 0.02212(18) -0.00975(14) -0.00924(14) 0.00353(14)
P1 0.01185(16) 0.01521(17) 0.01873(17) -0.00357(13) -0.00238(13) -0.00043(13)
O1 0.0136(5) 0.0344(7) 0.0409(7) -0.0103(6) -0.0041(5) 0.0054(5)
O2 0.0186(5) 0.0202(6) 0.0249(6) -0.0031(4) -0.0062(4) -0.0025(4)
N1 0.0133(6) 0.0178(6) 0.0169(6) -0.0035(5) -0.0037(4) 0.0004(4)
N2 0.0166(6) 0.0191(6) 0.0189(6) -0.0032(5) -0.0066(5) -0.0006(5)
N3 0.0168(6) 0.0197(7) 0.0309(7) -0.0041(5) -0.0077(5) 0.0000(5)
N4 0.0173(7) 0.0291(8) 0.0286(7) -0.0017(6) -0.0087(5) -0.0056(5)
N5 0.0144(6) 0.0176(6) 0.0202(6) -0.0047(5) -0.0063(5) 0.0029(4)
C1 0.0145(7) 0.0179(7) 0.0182(7) -0.0027(5) -0.0051(5) -0.0003(5)
C2 0.0187(7) 0.0216(8) 0.0203(7) -0.0029(6) -0.0079(6) -0.0010(6)
C3 0.0239(8) 0.0231(8) 0.0176(7) -0.0027(6) -0.0079(6) -0.0027(6)
C4 0.0204(7) 0.0257(8) 0.0165(7) -0.0043(6) -0.0016(6) -0.0004(6)
C5 0.0148(7) 0.0229(7) 0.0178(7) -0.0030(6) -0.0034(5) 0.0011(5)
C6 0.0159(7) 0.0189(7) 0.0204(7) -0.0029(5) -0.0064(5) -0.0045(5)
C7 0.0276(8) 0.0212(8) 0.0187(7) -0.0032(6) -0.0070(6) -0.0052(6)
C8 0.0345(9) 0.0232(8) 0.0219(8) 0.0017(6) -0.0139(7) -0.0061(7)
C9 0.0260(8) 0.0241(8) 0.0257(8) 0.0014(6) -0.0130(7) -0.0012(6)
C10 0.0201(7) 0.0233(8) 0.0231(8) -0.0012(6) -0.0082(6) 0.0018(6)
C11 0.0131(7) 0.0204(7) 0.0246(7) -0.0084(6) -0.0028(5) 0.0006(5)
C12 0.0218(8) 0.0245(8) 0.0256(8) -0.0079(6) -0.0066(6) 0.0014(6)
C13 0.0268(9) 0.0391(10) 0.0285(9) -0.0146(8) -0.0105(7) 0.0059(7)
C14 0.0225(9) 0.0422(11) 0.0420(11) -0.0262(9) -0.0121(8) 0.0048(7)
C15 0.0238(9) 0.0272(9) 0.0497(12) -0.0191(8) -0.0079(8) -0.0028(7)
C16 0.0195(8) 0.0221(8) 0.0337(9) -0.0084(7) -0.0036(6) -0.0021(6)
C17 0.0133(6) 0.0200(7) 0.0185(7) 0.0013(5) -0.0045(5) -0.0021(5)
C18 0.0165(7) 0.0306(9) 0.0285(8) -0.0058(7) -0.0029(6) 0.0001(6)
C19 0.0143(8) 0.0524(12) 0.0312(9) -0.0044(8) -0.0001(7) -0.0006(7)
C20 0.0185(8) 0.0539(13) 0.0344(10) 0.0041(9) -0.0053(7) -0.0139(8)
C21 0.0292(9) 0.0335(10) 0.0319(9) 0.0041(7) -0.0114(7) -0.0157(7)
C22 0.0211(8) 0.0222(8) 0.0223(7) 0.0015(6) -0.0083(6) -0.0045(6)
C23 0.0210(7) 0.0161(7) 0.0206(7) -0.0028(5) -0.0020(6) -0.0004(5)
C24 0.0274(9) 0.0268(9) 0.0288(9) 0.0014(7) -0.0103(7) -0.0036(7)
C25 0.0461(12) 0.0325(10) 0.0396(11) 0.0073(8) -0.0221(9) -0.0038(9)
C26 0.0599(14) 0.0246(9) 0.0270(9) 0.0054(7) -0.0095(9) -0.0071(9)
C27 0.0405(11) 0.0231(9) 0.0308(9) 0.0011(7) 0.0061(8) -0.0070(8)
C28 0.0247(9) 0.0231(8) 0.0313(9) 0.0000(7) 0.0025(7) -0.0020(6)
C29 0.0272(9) 0.0208(8) 0.0481(11) -0.0057(8) -0.0153(8) 0.0001(7)
C30 0.0315(10) 0.0248(9) 0.0456(11) -0.0002(8) -0.0157(8) -0.0087(7)
C31 0.0157(8) 0.0498(12) 0.0351(10) -0.0062(9) -0.0058(7) -0.0090(7)
C32 0.0145(7) 0.0239(8) 0.0203(7) -0.0018(6) -0.0065(5) -0.0024(5)
C33 0.0149(7) 0.0246(8) 0.0188(7) -0.0035(6) -0.0055(5) 0.0016(6)
C34 0.0233(8) 0.0197(7) 0.0201(7) -0.0049(6) -0.0116(6) 0.0045(6)
C35 0.0290(9) 0.0271(9) 0.0332(9) -0.0121(7) -0.0130(7) 0.0096(7)
C36 0.0471(12) 0.0265(10) 0.0469(12) -0.0165(8) -0.0219(10) 0.0150(8)
C37 0.0544(13) 0.0181(8) 0.0473(12) -0.0076(8) -0.0256(10) 0.0028(8)
C38 0.0371(10) 0.0198(8) 0.0330(9) 0.0000(7) -0.0169(8) -0.0038(7)
C39 0.0256(8) 0.0176(7) 0.0198(7) -0.0020(5) -0.0112(6) 0.0003(6)
Cl1 0.0464(3) 0.0465(3) 0.0416(3) 0.0021(2) -0.0076(2) -0.0099(2)
Cl2 0.1364(8) 0.0856(6) 0.0347(3) -0.0074(3) -0.0165(4) -0.0652(6)
C40 0.0450(12) 0.0441(12) 0.0346(11) -0.0084(9) -0.0062(9) -0.0098(10)

loop_
_atom_type_symbol
_atom_type_description
_atom_type_scat_dispersion_real
_atom_type_scat_dispersion_imag
_atom_type_scat_source
C C 0.0033 0.0016 'International Tables Vol C Tables 4.2.6.8 and 6.1.1.4'
H H 0.0000 0.0000 'International Tables Vol C Tables 4.2.6.8 and 6.1.1.4'
S S 0.1246 0.1234 'International Tables Vol C Tables 4.2.6.8 and 6.1.1.4'
N N 0.0061 0.0033 'International Tables Vol C Tables 4.2.6.8 and 6.1.1.4'
P P 0.1023 0.0942 'International Tables Vol C Tables 4.2.6.8 and 6.1.1.4'
Pd Pd -0.9988 1.0072 'International Tables Vol C Tables 4.2.6.8 and 6.1.1.4'
Sn Sn -0.6537 1.4246 'International Tables Vol C Tables 4.2.6.8 and 6.1.1.4'
O O 0.0106 0.0060 'International Tables Vol C Tables 4.2.6.8 and 6.1.1.4'
Cl Cl 0.1484 0.1585 'International Tables Vol C Tables 4.2.6.8 and 6.1.1.4'

loop_
_geom_angle_atom_site_label_1
_geom_angle_atom_site_label_2
_geom_angle_atom_site_label_3
_geom_angle
S2 Pd1 S1 176.452(16)
S2 Pd1 P1 92.561(15)
S1 Pd1 P1 90.196(14)
S2 Pd1 Sn1 88.428(11)
S1 Pd1 Sn1 89.043(11)
P1 Pd1 Sn1 174.401(11)
O2 Sn1 N5 77.00(5)
O2 Sn1 N3 149.67(5)
N5 Sn1 N3 72.77(5)
O2 Sn1 N2 88.71(5)
N5 Sn1 N2 85.20(5)
N3 Sn1 N2 86.34(5)
O2 Sn1 N1 90.09(5)
N5 Sn1 N1 84.25(5)
N3 Sn1 N1 89.38(5)
N2 Sn1 N1 169.38(5)
O2 Sn1 Pd1 111.85(3)
N5 Sn1 Pd1 171.05(4)
N3 Sn1 Pd1 98.43(4)
N2 Sn1 Pd1 96.04(3)
N1 Sn1 Pd1 94.20(3)
C1 S1 Pd1 114.48(5)
C6 S2 Pd1 114.53(5)
C17 P1 C11 103.65(7)
C17 P1 C23 104.01(7)
C11 P1 C23 105.03(8)
C17 P1 Pd1 115.56(5)
C11 P1 Pd1 115.78(5)
C23 P1 Pd1 111.57(5)
C39 O2 Sn1 115.68(10)
C1 N1 C5 119.13(13)
C1 N1 Sn1 115.55(10)
C5 N1 Sn1 124.90(10)
C6 N2 C10 119.62(14)
C6 N2 Sn1 115.63(10)
C10 N2 Sn1 124.69(11)
C32 N3 C29 107.26(14)
C32 N3 Sn1 112.86(11)
C29 N3 Sn1 139.56(12)
C32 N4 C30 106.96(15)
C32 N4 C31 127.87(16)
C30 N4 C31 125.09(16)
C33 N5 C34 124.48(14)
C33 N5 Sn1 122.23(11)
C34 N5 Sn1 113.26(10)
N1 C1 C2 120.30(14)
N1 C1 S1 122.98(11)
C2 C1 S1 116.69(11)
C3 C2 C1 120.07(14)
C3 C2 H2 120.0
C1 C2 H2 120.0
C2 C3 C4 119.07(14)
C2 C3 H3 120.5
C4 C3 H3 120.5
C5 C4 C3 118.53(15)
C5 C4 H4 120.7
C3 C4 H4 120.7
N1 C5 C4 122.85(14)
N1 C5 H5 118.6
C4 C5 H5 118.6
N2 C6 C7 120.10(15)
N2 C6 S2 123.11(12)
C7 C6 S2 116.78(12)
C8 C7 C6 119.36(16)
C8 C7 H7 120.3
C6 C7 H7 120.3
C7 C8 C9 120.06(15)
C7 C8 H8 120.0
C9 C8 H8 120.0
C10 C9 C8 117.95(16)
C10 C9 H9 121.0
C8 C9 H9 121.0
N2 C10 C9 122.80(16)
N2 C10 H10 118.6
C9 C10 H10 118.6
C16 C11 C12 118.93(15)
C16 C11 P1 123.26(13)
C12 C11 P1 117.57(12)
C13 C12 C11 120.37(17)
C13 C12 H12 119.8
C11 C12 H12 119.8
C14 C13 C12 120.06(19)
C14 C13 H13 120.0
C12 C13 H13 120.0
C15 C14 C13 120.19(17)
C15 C14 H14 119.9
C13 C14 H14 119.9
C14 C15 C16 120.13(18)
C14 C15 H15 119.9
C16 C15 H15 119.9
C15 C16 C11 120.30(18)
C15 C16 H16 119.9
C11 C16 H16 119.9
C22 C17 C18 119.45(15)
C22 C17 P1 119.31(12)
C18 C17 P1 121.19(13)
C19 C18 C17 120.07(18)
C19 C18 H18 120.0
C17 C18 H18 120.0
C20 C19 C18 120.06(19)
C20 C19 H19 120.0
C18 C19 H19 120.0
C19 C20 C21 120.52(17)
C19 C20 H20 119.7
C21 C20 H20 119.7
C20 C21 C22 119.69(18)
C20 C21 H21 120.2
C22 C21 H21 120.2
C21 C22 C17 120.19(17)
C21 C22 H22 119.9
C17 C22 H22 119.9
C24 C23 C28 118.67(16)
C24 C23 P1 122.89(13)
C28 C23 P1 118.35(13)
C23 C24 C25 120.00(18)
C23 C24 H24 120.0
C25 C24 H24 120.0
C26 C25 C24 120.5(2)
C26 C25 H25 119.8
C24 C25 H25 119.8
C27 C26 C25 119.89(18)
C27 C26 H26 120.1
C25 C26 H26 120.1
C26 C27 C28 120.01(18)
C26 C27 H27 120.0
C28 C27 H27 120.0
C27 C28 C23 120.95(19)
C27 C28 H28 119.5
C23 C28 H28 119.5
C30 C29 N3 108.28(17)
C30 C29 H29 125.9
N3 C29 H29 125.9
C29 C30 N4 107.29(16)
C29 C30 H30 126.4
N4 C30 H30 126.4
N4 C31 H31A 109.5
N4 C31 H31B 109.5
H31A C31 H31B 109.5
N4 C31 H31C 109.5
H31A C31 H31C 109.5
H31B C31 H31C 109.5
N3 C32 N4 110.21(15)
N3 C32 C33 121.40(14)
N4 C32 C33 128.38(15)
O1 C33 N5 128.63(16)
O1 C33 C32 120.95(15)
N5 C33 C32 110.42(13)
C35 C34 N5 126.99(16)
C35 C34 C39 119.45(16)
N5 C34 C39 113.52(14)
C36 C35 C34 120.13(19)
C36 C35 H35 119.9
C34 C35 H35 119.9
C37 C36 C35 120.46(18)
C37 C36 H36 119.8
C35 C36 H36 119.8
C36 C37 C38 120.10(18)
C36 C37 H37 119.9
C38 C37 H37 119.9
C37 C38 C39 120.61(19)
C37 C38 H38 119.7
C39 C38 H38 119.7
O2 C39 C38 120.78(16)
O2 C39 C34 119.98(14)
C38 C39 C34 119.24(16)
Cl2 C40 Cl1 111.96(13)
Cl2 C40 H40A 109.2
Cl1 C40 H40A 109.2
Cl2 C40 H40B 109.2
Cl1 C40 H40B 109.2
H40A C40 H40B 107.9

loop_
_geom_bond_atom_site_label_1
_geom_bond_atom_site_label_2
_geom_bond_distance
Pd1 S2 2.2863(4)
Pd1 S1 2.2882(4)
Pd1 P1 2.3736(4)
Pd1 Sn1 2.52185(18)
Sn1 O2 2.0824(12)
Sn1 N5 2.1811(13)
Sn1 N3 2.2947(14)
Sn1 N2 2.2976(13)
Sn1 N1 2.3265(13)
S1 C1 1.7418(16)
S2 C6 1.7455(17)
P1 C17 1.8162(15)
P1 C11 1.8185(16)
P1 C23 1.8238(16)
O1 C33 1.2361(19)
O2 C39 1.343(2)
N1 C1 1.3457(19)
N1 C5 1.3592(19)
N2 C6 1.348(2)
N2 C10 1.357(2)
N3 C32 1.329(2)
N3 C29 1.371(2)
N4 C32 1.350(2)
N4 C30 1.377(3)
N4 C31 1.467(2)
N5 C33 1.347(2)
N5 C34 1.411(2)
C1 C2 1.407(2)
C2 C3 1.375(2)
C2 H2 0.9500
C3 C4 1.395(2)
C3 H3 0.9500
C4 C5 1.370(2)
C4 H4 0.9500
C5 H5 0.9500
C6 C7 1.409(2)
C7 C8 1.375(2)
C7 H7 0.9500
C8 C9 1.396(3)
C8 H8 0.9500
C9 C10 1.368(2)
C9 H9 0.9500
C10 H10 0.9500
C11 C16 1.396(2)
C11 C12 1.398(2)
C12 C13 1.389(2)
C12 H12 0.9500
C13 C14 1.385(3)
C13 H13 0.9500
C14 C15 1.381(3)
C14 H14 0.9500
C15 C16 1.392(3)
C15 H15 0.9500
C16 H16 0.9500
C17 C22 1.393(2)
C17 C18 1.399(2)
C18 C19 1.387(2)
C18 H18 0.9500
C19 C20 1.380(3)
C19 H19 0.9500
C20 C21 1.389(3)
C20 H20 0.9500
C21 C22 1.390(2)
C21 H21 0.9500
C22 H22 0.9500
C23 C24 1.389(2)
C23 C28 1.398(2)
C24 C25 1.397(3)
C24 H24 0.9500
C25 C26 1.382(3)
C25 H25 0.9500
C26 C27 1.377(3)
C26 H26 0.9500
C27 C28 1.384(3)
C27 H27 0.9500
C28 H28 0.9500
C29 C30 1.359(3)
C29 H29 0.9500
C30 H30 0.9500
C31 H31A 0.9800
C31 H31B 0.9800
C31 H31C 0.9800
C32 C33 1.491(2)
C34 C35 1.400(2)
C34 C39 1.418(2)
C35 C36 1.393(3)
C35 H35 0.9500
C36 C37 1.386(3)
C36 H36 0.9500
C37 C38 1.389(3)
C37 H37 0.9500
C38 C39 1.399(2)
C38 H38 0.9500
Cl1 C40 1.760(2)
Cl2 C40 1.743(2)
C40 H40A 0.9900
C40 H40B 0.9900

loop_
_geom_torsion_atom_site_label_1
_geom_torsion_atom_site_label_2
_geom_torsion_atom_site_label_3
_geom_torsion_atom_site_label_4
_geom_torsion
S2 Pd1 Sn1 O2 -100.50(4)
S1 Pd1 Sn1 O2 77.01(4)
S2 Pd1 Sn1 N3 77.72(4)
S1 Pd1 Sn1 N3 -104.77(4)
S2 Pd1 Sn1 N2 -9.46(3)
S1 Pd1 Sn1 N2 168.05(4)
S2 Pd1 Sn1 N1 167.72(3)
S1 Pd1 Sn1 N1 -14.77(3)
P1 Pd1 S1 C1 -160.38(6)
Sn1 Pd1 S1 C1 14.07(6)
P1 Pd1 S2 C6 -171.07(6)
Sn1 Pd1 S2 C6 14.45(6)
S2 Pd1 P1 C17 103.01(6)
S1 Pd1 P1 C17 -74.75(6)
S2 Pd1 P1 C11 -18.42(6)
S1 Pd1 P1 C11 163.81(6)
S2 Pd1 P1 C23 -138.46(6)
S1 Pd1 P1 C23 43.78(6)
N5 Sn1 O2 C39 6.72(10)
N3 Sn1 O2 C39 11.57(16)
N2 Sn1 O2 C39 92.09(11)
N1 Sn1 O2 C39 -77.36(11)
Pd1 Sn1 O2 C39 -171.92(9)
O2 Sn1 N1 C1 -93.28(11)
N5 Sn1 N1 C1 -170.20(11)
N3 Sn1 N1 C1 117.05(11)
N2 Sn1 N1 C1 -176.8(2)
Pd1 Sn1 N1 C1 18.64(11)
O2 Sn1 N1 C5 79.24(13)
N5 Sn1 N1 C5 2.31(13)
N3 Sn1 N1 C5 -70.44(13)
N2 Sn1 N1 C5 -4.2(3)
Pd1 Sn1 N1 C5 -168.84(12)
O2 Sn1 N2 C6 116.42(11)
N5 Sn1 N2 C6 -166.52(11)
N3 Sn1 N2 C6 -93.52(11)
N1 Sn1 N2 C6 -160.0(2)
Pd1 Sn1 N2 C6 4.58(11)
O2 Sn1 N2 C10 -60.93(13)
N5 Sn1 N2 C10 16.14(13)
N3 Sn1 N2 C10 89.13(13)
N1 Sn1 N2 C10 22.7(3)
Pd1 Sn1 N2 C10 -172.77(12)
O2 Sn1 N3 C32 -0.75(18)
N5 Sn1 N3 C32 4.20(11)
N2 Sn1 N3 C32 -81.89(12)
N1 Sn1 N3 C32 88.38(12)
Pd1 Sn1 N3 C32 -177.46(11)
O2 Sn1 N3 C29 171.64(17)
N5 Sn1 N3 C29 176.6(2)
N2 Sn1 N3 C29 90.5(2)
N1 Sn1 N3 C29 -99.2(2)
Pd1 Sn1 N3 C29 -5.1(2)
O2 Sn1 N5 C33 172.12(13)
N3 Sn1 N5 C33 -5.31(12)
N2 Sn1 N5 C33 82.34(12)
N1 Sn1 N5 C33 -96.46(12)
O2 Sn1 N5 C34 -5.80(10)
N3 Sn1 N5 C34 176.76(11)
N2 Sn1 N5 C34 -95.59(10)
N1 Sn1 N5 C34 85.62(10)
C5 N1 C1 C2 -2.3(2)
Sn1 N1 C1 C2 170.64(11)
C5 N1 C1 S1 175.54(12)
Sn1 N1 C1 S1 -11.49(17)
Pd1 S1 C1 N1 -3.64(15)
Pd1 S1 C1 C2 174.31(10)
N1 C1 C2 C3 1.7(2)
S1 C1 C2 C3 -176.33(13)
C1 C2 C3 C4 0.3(2)
C2 C3 C4 C5 -1.6(2)
C1 N1 C5 C4 1.0(2)
Sn1 N1 C5 C4 -171.22(12)
C3 C4 C5 N1 0.9(3)
C10 N2 C6 C7 2.5(2)
Sn1 N2 C6 C7 -174.98(11)
C10 N2 C6 S2 -176.21(12)
Sn1 N2 C6 S2 6.30(16)
Pd1 S2 C6 N2 -15.94(15)
Pd1 S2 C6 C7 165.31(10)
N2 C6 C7 C8 -3.0(2)
S2 C6 C7 C8 175.81(13)
C6 C7 C8 C9 0.5(3)
C7 C8 C9 C10 2.4(3)
C6 N2 C10 C9 0.5(2)
Sn1 N2 C10 C9 177.76(13)
C8 C9 C10 N2 -3.0(3)
C17 P1 C11 C16 129.26(14)
C23 P1 C11 C16 20.41(16)
Pd1 P1 C11 C16 -103.12(14)
C17 P1 C11 C12 -56.40(14)
C23 P1 C11 C12 -165.26(13)
Pd1 P1 C11 C12 71.21(13)
C16 C11 C12 C13 -0.4(2)
P1 C11 C12 C13 -175.00(13)
C11 C12 C13 C14 1.3(3)
C12 C13 C14 C15 -1.1(3)
C13 C14 C15 C16 0.1(3)
C14 C15 C16 C11 0.8(3)
C12 C11 C16 C15 -0.6(2)
P1 C11 C16 C15 173.66(14)
C11 P1 C17 C22 150.85(13)
C23 P1 C17 C22 -99.54(13)
Pd1 P1 C17 C22 23.10(14)
C11 P1 C17 C18 -31.67(15)
C23 P1 C17 C18 77.94(15)
Pd1 P1 C17 C18 -159.42(12)
C22 C17 C18 C19 0.9(3)
P1 C17 C18 C19 -176.60(14)
C17 C18 C19 C20 -0.2(3)
C18 C19 C20 C21 -0.6(3)
C19 C20 C21 C22 0.7(3)
C20 C21 C22 C17 0.1(3)
C18 C17 C22 C21 -0.8(2)
P1 C17 C22 C21 176.70(13)
C17 P1 C23 C24 -5.95(17)
C11 P1 C23 C24 102.65(15)
Pd1 P1 C23 C24 -131.17(14)
C17 P1 C23 C28 170.67(14)
C11 P1 C23 C28 -80.74(15)
Pd1 P1 C23 C28 45.44(15)
C28 C23 C24 C25 -0.1(3)
P1 C23 C24 C25 176.54(16)
C23 C24 C25 C26 0.8(3)
C24 C25 C26 C27 -0.2(3)
C25 C26 C27 C28 -1.1(3)
C26 C27 C28 C23 1.8(3)
C24 C23 C28 C27 -1.2(3)
P1 C23 C28 C27 -178.00(15)
C32 N3 C29 C30 -0.3(2)
Sn1 N3 C29 C30 -173.00(15)
N3 C29 C30 N4 0.0(2)
C32 N4 C30 C29 0.4(2)
C31 N4 C30 C29 177.34(18)
C29 N3 C32 N4 0.6(2)
Sn1 N3 C32 N4 175.43(10)
C29 N3 C32 C33 -178.13(15)
Sn1 N3 C32 C33 -3.30(19)
C30 N4 C32 N3 -0.6(2)
C31 N4 C32 N3 -177.46(17)
C30 N4 C32 C33 178.01(17)
C31 N4 C32 C33 1.1(3)
C34 N5 C33 O1 3.6(3)
Sn1 N5 C33 O1 -174.07(14)
C34 N5 C33 C32 -177.15(14)
Sn1 N5 C33 C32 5.16(17)
N3 C32 C33 O1 178.45(16)
N4 C32 C33 O1 0.0(3)
N3 C32 C33 N5 -0.9(2)
N4 C32 C33 N5 -179.33(16)
C33 N5 C34 C35 8.6(3)
Sn1 N5 C34 C35 -173.48(14)
C33 N5 C34 C39 -173.72(14)
Sn1 N5 C34 C39 4.15(16)
N5 C34 C35 C36 177.16(17)
C39 C34 C35 C36 -0.4(3)
C34 C35 C36 C37 -0.1(3)
C35 C36 C37 C38 0.6(3)
C36 C37 C38 C39 -0.6(3)
Sn1 O2 C39 C38 172.13(12)
Sn1 O2 C39 C34 -6.93(18)
C37 C38 C39 O2 -179.00(17)
C37 C38 C39 C34 0.1(3)
C35 C34 C39 O2 179.45(15)
N5 C34 C39 O2 1.6(2)
C35 C34 C39 C38 0.4(2)
N5 C34 C39 C38 -177.45(14)
